data_7124261
loop_
_publ_author_name
'Zhang, Jing'
'Li, Jing'
'Feng, Xin'
'Kong, Ming'
'Hu, Zhaobo'
'Zheng, You-Xuan'
'Song, You'

_publ_section_title
;
 Light-controlled efficient photoluminescence based on an europium
 \b-diketonate with single-crystal-to-single-crystal [2+2] cycloaddition
;
_journal_name_full 'Chemical Communications'
_journal_paper_doi 10.1039/C9CC05227E
_journal_year 2019
_chemical_formula_sum 'C110 H76 Eu2 F18 N4 O14'
_chemical_formula_weight 2323.66
_space_group_crystal_system monoclinic
_space_group_IT_number 14
_space_group_name_Hall '-P 2yn'
_space_group_name_H-M_alt 'P 1 21/n 1'
_symmetry_space_group_name_Hall '-P 2yn'
_symmetry_space_group_name_H-M 'P 1 21/n 1'
_atom_sites_solution_hydrogens mixed
_audit_creation_method SHELXL-2017/1
_audit_update_record
;
2019-07-05 deposited with the CCDC.    2019-10-02 downloaded from the CCDC.
;
_cell_angle_alpha 90
_cell_angle_beta 97.7680(10)
_cell_angle_gamma 90
_cell_formula_units_Z 2
_cell_length_a 13.1434(11)
_cell_length_b 15.3452(13)
_cell_length_c 23.763(2)
_cell_measurement_reflns_used 9950
_cell_measurement_temperature 296(2)
_cell_measurement_theta_max 27.41
_cell_measurement_theta_min 2.18
_cell_volume 4748.7(7)
_computing_structure_refinement 'SHELXL-2017/1 (Sheldrick, 2017)'
_computing_structure_solution 'SHELXT 2014/4 (Sheldrick, 2014)'
_diffrn_ambient_temperature 296(2)
_diffrn_measured_fraction_theta_full 0.993
_diffrn_measured_fraction_theta_max 0.993
_diffrn_measurement_device_type 'Bruker APEX-II CCD'
_diffrn_measurement_method '\f and \w scans'
_diffrn_radiation_type MoK\a
_diffrn_radiation_wavelength 0.71073
_diffrn_reflns_av_R_equivalents 0.0467
_diffrn_reflns_av_unetI/netI 0.0426
_diffrn_reflns_Laue_measured_fraction_full 0.993
_diffrn_reflns_Laue_measured_fraction_max 0.993
_diffrn_reflns_limit_h_max 15
_diffrn_reflns_limit_h_min -15
_diffrn_reflns_limit_k_max 18
_diffrn_reflns_limit_k_min -18
_diffrn_reflns_limit_l_max 28
_diffrn_reflns_limit_l_min -25
_diffrn_reflns_number 35191
_diffrn_reflns_point_group_measured_fraction_full 0.993
_diffrn_reflns_point_group_measured_fraction_max 0.993
_diffrn_reflns_theta_full 25.008
_diffrn_reflns_theta_max 25.008
_diffrn_reflns_theta_min 1.584
_exptl_absorpt_coefficient_mu 1.414
_exptl_crystal_density_diffrn 1.625
_exptl_crystal_description block
_exptl_crystal_F_000 2328
_refine_diff_density_max 1.397
_refine_diff_density_min -0.946
_refine_diff_density_rms 0.090
_refine_ls_extinction_method none
_refine_ls_goodness_of_fit_ref 1.041
_refine_ls_hydrogen_treatment mixed
_refine_ls_matrix_type full
_refine_ls_number_parameters 672
_refine_ls_number_reflns 8323
_refine_ls_number_restraints 56
_refine_ls_restrained_S_all 1.059
_refine_ls_R_factor_all 0.0408
_refine_ls_R_factor_gt 0.0359
_refine_ls_shift/su_max 0.001
_refine_ls_shift/su_mean 0.000
_refine_ls_structure_factor_coef Fsqd
_refine_ls_weighting_details 'w=1/[\s^2^(Fo^2^)+(0.0362P)^2^+10.9680P] where P=(Fo^2^+2Fc^2^)/3'
_refine_ls_weighting_scheme calc
_refine_ls_wR_factor_gt 0.0882
_refine_ls_wR_factor_ref 0.0915
_reflns_Friedel_coverage 0.000
_reflns_number_gt 7456
_reflns_number_total 8323
_reflns_threshold_expression 'I > 2\s(I)'
_cod_data_source_file c9cc05227e2.cif
_cod_data_source_block 1a
_cod_original_cell_volume 4748.8(7)
_cod_database_code 7124261
_shelx_shelxl_version_number 2017/1
_shelx_space_group_comment
;
The symmetry employed for this shelxl refinement is uniquely defined
by the following loop, which should always be used as a source of
symmetry information in preference to the above space-group names.
They are only intended as comments.
;

loop_
_space_group_symop_operation_xyz
'x, y, z'
'-x+1/2, y+1/2, -z+1/2'
'-x, -y, -z'
'x-1/2, -y-1/2, z-1/2'

loop_
_atom_site_label
_atom_site_type_symbol
_atom_site_fract_x
_atom_site_fract_y
_atom_site_fract_z
_atom_site_U_iso_or_equiv
_atom_site_adp_type
_atom_site_occupancy
_atom_site_site_symmetry_order
_atom_site_calc_flag
_atom_site_refinement_flags_posn
_atom_site_refinement_flags_adp
C1 C 0.1271(4) 0.4436(3) 1.14123(18) 0.0423(11) Uani 1 1 d . .
H1 H 0.086834 0.423374 1.167760 0.051 Uiso 1 1 calc R U
C2 C 0.0999(3) 0.4233(3) 1.08259(17) 0.0305(9) Uani 1 1 d . .
C3 C 0.1628(3) 0.4553(2) 1.04307(17) 0.0267(8) Uani 1 1 d . .
C4 C 0.2494(3) 0.5070(3) 1.06297(19) 0.0341(9) Uani 1 1 d . .
H4 H 0.290529 0.528777 1.037329 0.041 Uiso 1 1 calc R U
C5 C 0.2731(4) 0.5251(3) 1.1194(2) 0.0422(11) Uani 1 1 d . .
H5 H 0.330094 0.559211 1.131973 0.051 Uiso 1 1 calc R U
C6 C 0.2120(4) 0.4926(3) 1.1585(2) 0.0485(12) Uani 1 1 d . .
H6 H 0.229605 0.504691 1.196903 0.058 Uiso 1 1 calc R U
C7 C 0.0130(3) 0.3734(3) 1.06208(18) 0.0354(10) Uani 1 1 d . .
H7 H -0.029915 0.353718 1.087486 0.043 Uiso 1 1 calc R U
C8 C -0.0101(3) 0.3530(3) 1.00596(17) 0.0322(9) Uani 1 1 d . .
H8 H -0.068165 0.319948 0.993641 0.039 Uiso 1 1 calc R U
C9 C 0.0541(3) 0.3820(3) 0.96621(16) 0.0272(8) Uani 1 1 d . .
C10 C 0.1375(3) 0.4329(3) 0.98510(17) 0.0281(9) Uani 1 1 d . .
H10 H 0.178672 0.453271 0.959033 0.034 Uiso 1 1 calc R U
C11 C 0.0360(3) 0.3561(3) 0.90501(16) 0.0253(8) Uani 1 1 d . .
C12 C -0.0571(3) 0.3150(3) 0.88205(18) 0.0373(10) Uani 1 1 d . .
H12 H -0.106233 0.303977 0.905850 0.045 Uiso 1 1 calc R U
C13 C -0.0772(3) 0.2912(3) 0.82633(18) 0.0334(10) Uani 1 1 d . .
C14 C -0.1829(3) 0.2558(5) 0.8041(2) 0.0570(16) Uani 1 1 d . .
C15 C 0.1873(4) 0.1842(4) 1.0713(3) 0.0643(16) Uani 1 1 d . U
H15 H 0.199765 0.242244 1.063398 0.077 Uiso 1 1 calc R U
C16 C 0.1685(4) 0.1262(4) 1.0282(2) 0.0519(12) Uani 1 1 d . U
C17 C 0.1474(4) 0.0378(5) 1.0401(2) 0.0614(15) Uani 1 1 d . U
C18 C 0.1475(4) 0.0103(5) 1.0985(3) 0.0715(18) Uani 1 1 d . U
H18 H 0.133992 -0.047054 1.107631 0.086 Uiso 1 1 calc R U
C19 C 0.1671(4) 0.0687(6) 1.1369(3) 0.0753(19) Uani 1 1 d . U
H19 H 0.167543 0.051235 1.174444 0.090 Uiso 1 1 calc R U
C20 C 0.1880(5) 0.1573(6) 1.1274(3) 0.0778(19) Uani 1 1 d . U
H20 H 0.201834 0.196278 1.157455 0.093 Uiso 1 1 calc R U
C21 C 0.1659(3) 0.1523(4) 0.9709(2) 0.0448(12) Uani 1 1 d . U
H21 H 0.180511 0.209828 0.962485 0.054 Uiso 1 1 calc R U
C22 C 0.1421(3) 0.0935(3) 0.92752(19) 0.0375(10) Uani 1 1 d . .
C23 C 0.1223(3) 0.0056(3) 0.9405(2) 0.0458(12) Uani 1 1 d . U
H23 H 0.106188 -0.034370 0.911212 0.055 Uiso 1 1 calc R U
C24 C 0.1265(4) -0.0214(4) 0.9959(2) 0.0580(15) Uani 1 1 d . U
H24 H 0.115259 -0.079709 1.003830 0.070 Uiso 1 1 calc R U
C25 C 0.1356(3) 0.1270(3) 0.86825(18) 0.0321(9) Uani 1 1 d . .
C26 C 0.0811(3) 0.0805(3) 0.82296(18) 0.0321(9) Uani 1 1 d . .
H26 H 0.047357 0.029493 0.830673 0.038 Uiso 1 1 calc R U
C27 C 0.0761(3) 0.1081(2) 0.76718(17) 0.0275(9) Uani 1 1 d . .
C28 C 0.0108(4) 0.0555(3) 0.72118(18) 0.0353(10) Uani 1 1 d . .
C29 C 0.6281(3) 0.3355(3) 1.08364(17) 0.0331(9) Uani 1 1 d . .
H29 H 0.600536 0.362723 1.113083 0.040 Uiso 1 1 calc R U
C30 C 0.5734(3) 0.3374(3) 1.02766(16) 0.0257(8) Uani 1 1 d . .
C31 C 0.6175(3) 0.2952(2) 0.98373(16) 0.0212(8) Uani 1 1 d . .
C32 C 0.7135(3) 0.2536(3) 0.99650(17) 0.0280(9) Uani 1 1 d . .
H32 H 0.742976 0.226382 0.967697 0.034 Uiso 1 1 calc R U
C33 C 0.7636(3) 0.2528(3) 1.05077(17) 0.0328(9) Uani 1 1 d . .
H33 H 0.826614 0.224811 1.058775 0.039 Uiso 1 1 calc R U
C34 C 0.7199(3) 0.2944(3) 1.09453(18) 0.0335(10) Uani 1 1 d . .
H34 H 0.754462 0.293587 1.131367 0.040 Uiso 1 1 calc R U
C35 C 0.4766(3) 0.3770(3) 1.01471(18) 0.0377(10) Uani 1 1 d . .
H35 H 0.447448 0.404839 1.043415 0.045 Uiso 1 1 calc R U
C36 C 0.4247(3) 0.3756(3) 0.96126(18) 0.0353(10) Uani 1 1 d . .
H36 H 0.360042 0.401125 0.954069 0.042 Uiso 1 1 calc R U
C37 C 0.4682(3) 0.3355(2) 0.91643(15) 0.0206(7) Uani 1 1 d . .
C38 C 0.5631(3) 0.2966(2) 0.92808(15) 0.0188(7) Uani 1 1 d . .
H38 H 0.592112 0.270513 0.898704 0.023 Uiso 1 1 calc R U
C39 C 0.4069(3) 0.3306(2) 0.85886(15) 0.0196(7) Uani 1 1 d . .
C40 C 0.4562(3) 0.3114(2) 0.81091(16) 0.0208(8) Uani 1 1 d . .
H40 H 0.527530 0.309144 0.815013 0.025 Uiso 1 1 calc R U
C41 C 0.4014(3) 0.2960(2) 0.75858(15) 0.0198(7) Uani 1 1 d . .
C42 C 0.4614(3) 0.2813(3) 0.70862(16) 0.0287(9) Uani 1 1 d . .
C43 C 0.0036(3) 0.3193(2) 0.65994(16) 0.0243(8) Uani 1 1 d . .
H43 H -0.037861 0.285364 0.679992 0.029 Uiso 1 1 calc R U
C44 C -0.0335(3) 0.3432(3) 0.60452(16) 0.0248(8) Uani 1 1 d . .
H44 H -0.098434 0.325053 0.588322 0.030 Uiso 1 1 calc R U
C45 C 0.0256(3) 0.3937(2) 0.57344(15) 0.0204(7) Uani 1 1 d . .
C46 C 0.1249(3) 0.4119(2) 0.59842(15) 0.0211(7) Uani 1 1 d . .
H46 H 0.169995 0.441169 0.578013 0.025 Uiso 1 1 calc R U
C47 C 0.1565(3) 0.3864(2) 0.65384(15) 0.0211(8) Uani 1 1 d . .
H47 H 0.223121 0.399989 0.669901 0.025 Uiso 1 1 calc R U
C48 C -0.0225(3) 0.4376(2) 0.51938(15) 0.0216(8) Uani 1 1 d . .
H48 H -0.084185 0.406303 0.502584 0.026 Uiso 1 1 calc R U
C49 C 0.0464(3) 0.4609(2) 0.47343(15) 0.0223(8) Uani 1 1 d . .
H49 H 0.118625 0.448153 0.486953 0.027 Uiso 1 1 calc R U
C50 C 0.0176(3) 0.4295(2) 0.41322(16) 0.0237(8) Uani 1 1 d . .
C51 C -0.0761(3) 0.3936(2) 0.39187(17) 0.0263(8) Uani 1 1 d . .
H51 H -0.119655 0.371751 0.416253 0.032 Uiso 1 1 calc R U
C52 C -0.1042(3) 0.3907(2) 0.33362(18) 0.0314(9) Uani 1 1 d . .
H52 H -0.167585 0.366447 0.319978 0.038 Uiso 1 1 calc R U
C53 C 0.0483(4) 0.4465(3) 0.31693(18) 0.0386(10) Uani 1 1 d . .
H53 H 0.093128 0.462308 0.291594 0.046 Uiso 1 1 calc R U
C54 C 0.0830(3) 0.4514(3) 0.37398(17) 0.0344(10) Uani 1 1 d . .
H54 H 0.149848 0.469321 0.386349 0.041 Uiso 1 1 calc R U
C55 C 0.1986(5) 0.5287(4) 0.8250(3) 0.0646(16) Uani 1 1 d . U
H55A H 0.142849 0.542110 0.845828 0.097 Uiso 1 1 calc R U
H55B H 0.222345 0.581294 0.809181 0.097 Uiso 1 1 calc R U
H55C H 0.253743 0.502846 0.850126 0.097 Uiso 1 1 calc R U
Eu1 Eu 0.16061(2) 0.31098(2) 0.79232(2) 0.01895(7) Uani 1 1 d . .
F1 F -0.2467(2) 0.2494(3) 0.84253(15) 0.1006(16) Uani 1 1 d . .
F2 F -0.2302(3) 0.3084(3) 0.76477(19) 0.1089(17) Uani 1 1 d . .
F3 F -0.1788(3) 0.1792(3) 0.78025(19) 0.1012(16) Uani 1 1 d . .
F4 F -0.0539(2) 0.10743(17) 0.68847(12) 0.0521(7) Uani 1 1 d . .
F5 F 0.0692(2) 0.01665(17) 0.68662(13) 0.0566(8) Uani 1 1 d . .
F6 F -0.0458(2) -0.00705(17) 0.74106(11) 0.0461(7) Uani 1 1 d . .
F7 F 0.4364(2) 0.34189(19) 0.66825(11) 0.0466(7) Uani 1 1 d . .
F8 F 0.4380(2) 0.20490(17) 0.68356(11) 0.0410(6) Uani 1 1 d . .
F9 F 0.56204(18) 0.2836(2) 0.72231(11) 0.0586(9) Uani 1 1 d . .
N1 N 0.0966(2) 0.34296(19) 0.68573(12) 0.0205(6) Uani 1 1 d . .
N2 N -0.0461(3) 0.4203(2) 0.29560(15) 0.0355(8) Uani 1 1 d . .
O1 O 0.1057(2) 0.37231(19) 0.87548(11) 0.0308(6) Uani 1 1 d . .
O2 O -0.0188(2) 0.29456(19) 0.78777(11) 0.0305(6) Uani 1 1 d . .
O3 O 0.1774(2) 0.19948(19) 0.86170(12) 0.0343(7) Uani 1 1 d . .
O4 O 0.1195(2) 0.17248(17) 0.74812(11) 0.0285(6) Uani 1 1 d . .
O5 O 0.31237(19) 0.34387(18) 0.85565(11) 0.0261(6) Uani 1 1 d . .
O6 O 0.30496(18) 0.29106(17) 0.74434(10) 0.0233(6) Uani 1 1 d . .
O7 O 0.1645(2) 0.46961(19) 0.78070(12) 0.0341(7) Uani 1 1 d . U
H7A H 0.121(3) 0.501(3) 0.7586(19) 0.029(12) Uiso 1 1 d . .

loop_
_atom_site_aniso_label
_atom_site_aniso_U_11
_atom_site_aniso_U_22
_atom_site_aniso_U_33
_atom_site_aniso_U_23
_atom_site_aniso_U_13
_atom_site_aniso_U_12
C1 0.050(3) 0.057(3) 0.020(2) -0.001(2) 0.006(2) -0.012(2)
C2 0.035(2) 0.035(2) 0.022(2) 0.0009(17) 0.0048(17) -0.0003(17)
C3 0.029(2) 0.028(2) 0.023(2) 0.0004(16) 0.0060(16) 0.0022(16)
C4 0.034(2) 0.036(2) 0.034(2) -0.0008(19) 0.0105(19) -0.0034(18)
C5 0.042(3) 0.047(3) 0.036(3) -0.005(2) 0.000(2) -0.012(2)
C6 0.055(3) 0.063(3) 0.027(2) -0.004(2) 0.001(2) -0.015(2)
C7 0.035(2) 0.052(3) 0.021(2) -0.0001(19) 0.0136(18) -0.0086(19)
C8 0.028(2) 0.047(2) 0.022(2) -0.0007(19) 0.0072(17) -0.0075(18)
C9 0.024(2) 0.039(2) 0.019(2) 0.0034(17) 0.0064(16) 0.0046(16)
C10 0.026(2) 0.034(2) 0.027(2) 0.0040(17) 0.0121(16) 0.0007(16)
C11 0.0213(19) 0.037(2) 0.0187(19) 0.0032(17) 0.0066(15) 0.0047(16)
C12 0.021(2) 0.069(3) 0.023(2) -0.003(2) 0.0080(17) -0.0048(19)
C13 0.019(2) 0.060(3) 0.022(2) -0.0019(19) 0.0062(16) 0.0020(18)
C14 0.023(2) 0.122(5) 0.028(3) -0.023(3) 0.010(2) -0.009(3)
C15 0.043(3) 0.099(4) 0.052(3) 0.000(3) 0.009(3) 0.017(3)
C16 0.028(2) 0.100(3) 0.027(2) 0.006(3) 0.0025(19) 0.020(2)
C17 0.023(2) 0.114(3) 0.049(3) 0.043(3) 0.015(2) 0.027(2)
C18 0.041(3) 0.128(5) 0.048(3) 0.013(4) 0.016(3) 0.025(3)
C19 0.042(3) 0.122(5) 0.065(4) 0.020(4) 0.016(3) 0.023(3)
C20 0.055(3) 0.134(6) 0.045(3) -0.011(4) 0.011(3) 0.019(4)
C21 0.029(2) 0.075(3) 0.032(2) 0.021(2) 0.0081(19) 0.016(2)
C22 0.028(2) 0.059(3) 0.027(2) 0.016(2) 0.0073(18) 0.0120(19)
C23 0.036(2) 0.063(3) 0.040(3) 0.028(2) 0.012(2) 0.014(2)
C24 0.043(3) 0.082(4) 0.052(3) 0.038(3) 0.018(2) 0.021(3)
C25 0.029(2) 0.043(2) 0.025(2) 0.0170(19) 0.0074(17) 0.0112(18)
C26 0.036(2) 0.031(2) 0.030(2) 0.0109(18) 0.0071(18) -0.0015(17)
C27 0.029(2) 0.030(2) 0.025(2) 0.0051(17) 0.0100(17) 0.0051(16)
C28 0.050(3) 0.027(2) 0.031(2) 0.0009(18) 0.014(2) -0.0083(19)
C29 0.041(2) 0.041(2) 0.016(2) -0.0059(17) -0.0023(17) -0.0012(19)
C30 0.028(2) 0.031(2) 0.0168(19) -0.0024(16) -0.0003(16) -0.0041(16)
C31 0.0216(18) 0.0245(18) 0.0171(19) 0.0036(14) 0.0008(15) -0.0048(14)
C32 0.025(2) 0.038(2) 0.021(2) 0.0069(17) 0.0019(16) -0.0010(16)
C33 0.025(2) 0.045(2) 0.026(2) 0.0118(19) -0.0032(17) -0.0032(17)
C34 0.034(2) 0.043(2) 0.020(2) 0.0061(18) -0.0070(18) -0.0100(18)
C35 0.041(2) 0.052(3) 0.019(2) -0.0148(19) 0.0013(18) 0.014(2)
C36 0.028(2) 0.051(3) 0.025(2) -0.0101(19) 0.0008(17) 0.0146(19)
C37 0.0223(19) 0.0245(18) 0.0146(18) -0.0019(14) 0.0012(14) -0.0008(14)
C38 0.0199(18) 0.0251(18) 0.0121(18) -0.0010(14) 0.0051(14) -0.0023(14)
C39 0.0204(19) 0.0215(17) 0.0168(19) 0.0008(14) 0.0026(14) 0.0002(14)
C40 0.0157(17) 0.0288(19) 0.0175(19) 0.0019(15) 0.0007(14) 0.0010(14)
C41 0.0184(18) 0.0258(19) 0.0156(18) 0.0033(14) 0.0037(14) 0.0024(14)
C42 0.0188(19) 0.052(2) 0.0150(19) 0.0004(18) 0.0011(15) -0.0022(17)
C43 0.027(2) 0.031(2) 0.0157(19) 0.0054(15) 0.0043(15) -0.0056(15)
C44 0.0226(19) 0.033(2) 0.0177(19) 0.0039(16) -0.0025(15) -0.0056(15)
C45 0.0237(19) 0.0238(18) 0.0134(18) 0.0028(14) 0.0012(14) 0.0006(14)
C46 0.0225(18) 0.0231(18) 0.0184(19) 0.0035(15) 0.0049(15) 0.0008(14)
C47 0.0210(18) 0.0243(18) 0.0176(19) 0.0026(15) 0.0008(15) 0.0027(14)
C48 0.0204(18) 0.031(2) 0.0131(17) 0.0047(15) 0.0019(14) 0.0000(15)
C49 0.0181(18) 0.032(2) 0.0169(19) 0.0086(15) 0.0033(14) 0.0045(14)
C50 0.0264(19) 0.0272(19) 0.0179(19) 0.0069(16) 0.0048(15) 0.0103(15)
C51 0.037(2) 0.0215(18) 0.022(2) 0.0029(15) 0.0091(17) 0.0031(16)
C52 0.044(2) 0.024(2) 0.026(2) -0.0021(16) 0.0031(18) -0.0009(17)
C53 0.052(3) 0.045(3) 0.023(2) 0.0043(19) 0.018(2) 0.003(2)
C54 0.030(2) 0.052(3) 0.023(2) 0.0058(19) 0.0093(17) 0.0044(19)
C55 0.075(4) 0.058(3) 0.058(4) -0.025(2) -0.001(3) -0.010(3)
Eu1 0.01602(11) 0.03065(12) 0.01044(11) 0.00319(7) 0.00267(7) 0.00214(7)
F1 0.0397(18) 0.211(5) 0.058(2) -0.056(3) 0.0321(16) -0.050(2)
F2 0.038(2) 0.195(5) 0.083(3) 0.002(3) -0.030(2) 0.000(2)
F3 0.053(2) 0.144(4) 0.113(3) -0.085(3) 0.032(2) -0.042(2)
F4 0.0645(19) 0.0439(15) 0.0414(16) 0.0059(12) -0.0162(14) -0.0111(13)
F5 0.085(2) 0.0415(15) 0.0520(18) -0.0159(13) 0.0410(16) -0.0164(14)
F6 0.0603(17) 0.0423(14) 0.0384(15) 0.0041(12) 0.0167(13) -0.0192(12)
F7 0.0508(16) 0.0654(17) 0.0270(14) 0.0165(13) 0.0180(12) 0.0001(13)
F8 0.0453(15) 0.0519(16) 0.0279(14) -0.0136(12) 0.0119(11) 0.0059(12)
F9 0.0162(12) 0.134(3) 0.0255(14) -0.0147(16) 0.0044(10) -0.0024(14)
N1 0.0237(16) 0.0229(15) 0.0143(15) 0.0020(12) 0.0008(12) 0.0031(12)
N2 0.053(2) 0.0323(18) 0.0214(18) -0.0035(15) 0.0070(16) 0.0038(16)
O1 0.0261(14) 0.0477(17) 0.0202(14) -0.0035(13) 0.0094(11) -0.0020(12)
O2 0.0213(14) 0.0546(18) 0.0158(14) -0.0008(12) 0.0037(11) 0.0010(12)
O3 0.0377(17) 0.0425(17) 0.0214(15) 0.0094(13) -0.0008(13) 0.0011(13)
O4 0.0356(16) 0.0319(15) 0.0198(14) 0.0060(11) 0.0101(12) -0.0012(12)
O5 0.0200(14) 0.0412(15) 0.0168(13) -0.0030(12) 0.0013(10) 0.0029(11)
O6 0.0161(13) 0.0431(15) 0.0111(12) -0.0005(11) 0.0032(10) 0.0026(10)
O7 0.0444(18) 0.0317(15) 0.0239(15) 0.0017(12) -0.0038(13) 0.0033(13)

loop_
_atom_type_symbol
_atom_type_description
_atom_type_scat_dispersion_real
_atom_type_scat_dispersion_imag
_atom_type_scat_source
C C 0.0033 0.0016 'International Tables Vol C Tables 4.2.6.8 and 6.1.1.4'
H H 0.0000 0.0000 'International Tables Vol C Tables 4.2.6.8 and 6.1.1.4'
N N 0.0061 0.0033 'International Tables Vol C Tables 4.2.6.8 and 6.1.1.4'
O O 0.0106 0.0060 'International Tables Vol C Tables 4.2.6.8 and 6.1.1.4'
F F 0.0171 0.0103 'International Tables Vol C Tables 4.2.6.8 and 6.1.1.4'
Eu Eu -0.1578 3.6682 'International Tables Vol C Tables 4.2.6.8 and 6.1.1.4'

loop_
_geom_angle_atom_site_label_1
_geom_angle_atom_site_label_2
_geom_angle_atom_site_label_3
_geom_angle
_geom_angle_site_symmetry_1
_geom_angle_site_symmetry_3
C6 C1 C2 120.2(4) . .
C6 C1 H1 119.9 . .
C2 C1 H1 119.9 . .
C7 C2 C3 118.5(4) . .
C7 C2 C1 122.9(4) . .
C3 C2 C1 118.6(4) . .
C10 C3 C4 122.3(4) . .
C10 C3 C2 118.6(4) . .
C4 C3 C2 119.1(4) . .
C5 C4 C3 120.6(4) . .
C5 C4 H4 119.7 . .
C3 C4 H4 119.7 . .
C4 C5 C6 120.3(4) . .
C4 C5 H5 119.8 . .
C6 C5 H5 119.8 . .
C1 C6 C5 121.2(4) . .
C1 C6 H6 119.4 . .
C5 C6 H6 119.4 . .
C8 C7 C2 121.8(4) . .
C8 C7 H7 119.1 . .
C2 C7 H7 119.1 . .
C7 C8 C9 120.3(4) . .
C7 C8 H8 119.8 . .
C9 C8 H8 119.8 . .
C10 C9 C8 118.8(4) . .
C10 C9 C11 119.0(3) . .
C8 C9 C11 122.2(4) . .
C9 C10 C3 121.9(4) . .
C9 C10 H10 119.0 . .
C3 C10 H10 119.0 . .
O1 C11 C12 122.1(4) . .
O1 C11 C9 117.4(3) . .
C12 C11 C9 120.5(3) . .
C13 C12 C11 122.5(4) . .
C13 C12 H12 118.8 . .
C11 C12 H12 118.8 . .
O2 C13 C12 129.1(4) . .
O2 C13 C14 112.1(4) . .
C12 C13 C14 118.8(4) . .
F3 C14 F1 107.5(5) . .
F3 C14 F2 106.5(5) . .
F1 C14 F2 104.5(5) . .
F3 C14 C13 112.5(4) . .
F1 C14 C13 115.0(4) . .
F2 C14 C13 110.3(5) . .
C16 C15 C20 120.4(7) . .
C16 C15 H15 119.8 . .
C20 C15 H15 119.8 . .
C15 C16 C21 121.3(6) . .
C15 C16 C17 119.9(5) . .
C21 C16 C17 118.8(5) . .
C24 C17 C16 119.9(5) . .
C24 C17 C18 120.5(6) . .
C16 C17 C18 119.5(7) . .
C19 C18 C17 116.9(8) . .
C19 C18 H18 121.5 . .
C17 C18 H18 121.5 . .
C18 C19 C20 125.8(7) . .
C18 C19 H19 117.1 . .
C20 C19 H19 117.1 . .
C15 C20 C19 117.5(7) . .
C15 C20 H20 121.3 . .
C19 C20 H20 121.3 . .
C22 C21 C16 120.6(5) . .
C22 C21 H21 119.7 . .
C16 C21 H21 119.7 . .
C21 C22 C23 119.5(4) . .
C21 C22 C25 117.4(4) . .
C23 C22 C25 123.0(4) . .
C24 C23 C22 120.7(6) . .
C24 C23 H23 119.6 . .
C22 C23 H23 119.6 . .
C23 C24 C17 120.4(6) . .
C23 C24 H24 119.8 . .
C17 C24 H24 119.8 . .
O3 C25 C26 122.7(4) . .
O3 C25 C22 116.8(4) . .
C26 C25 C22 120.5(4) . .
C27 C26 C25 122.1(4) . .
C27 C26 H26 118.9 . .
C25 C26 H26 118.9 . .
O4 C27 C26 128.4(4) . .
O4 C27 C28 113.4(3) . .
C26 C27 C28 118.2(4) . .
F4 C28 F5 106.4(4) . .
F4 C28 F6 107.0(4) . .
F5 C28 F6 106.8(3) . .
F4 C28 C27 110.7(3) . .
F5 C28 C27 111.2(4) . .
F6 C28 C27 114.3(3) . .
C34 C29 C30 120.9(4) . .
C34 C29 H29 119.6 . .
C30 C29 H29 119.6 . .
C35 C30 C31 119.0(3) . .
C35 C30 C29 122.8(4) . .
C31 C30 C29 118.2(4) . .
C32 C31 C38 122.1(3) . .
C32 C31 C30 119.5(3) . .
C38 C31 C30 118.4(3) . .
C33 C32 C31 120.7(4) . .
C33 C32 H32 119.7 . .
C31 C32 H32 119.7 . .
C32 C33 C34 120.1(4) . .
C32 C33 H33 120.0 . .
C34 C33 H33 120.0 . .
C29 C34 C33 120.8(4) . .
C29 C34 H34 119.6 . .
C33 C34 H34 119.6 . .
C36 C35 C30 121.5(4) . .
C36 C35 H35 119.2 . .
C30 C35 H35 119.2 . .
C35 C36 C37 120.5(4) . .
C35 C36 H36 119.7 . .
C37 C36 H36 119.7 . .
C38 C37 C36 118.9(3) . .
C38 C37 C39 121.6(3) . .
C36 C37 C39 119.3(3) . .
C37 C38 C31 121.6(3) . .
C37 C38 H38 119.2 . .
C31 C38 H38 119.2 . .
O5 C39 C40 122.9(3) . .
O5 C39 C37 117.1(3) . .
C40 C39 C37 120.0(3) . .
C41 C40 C39 121.6(3) . .
C41 C40 H40 119.2 . .
C39 C40 H40 119.2 . .
O6 C41 C40 129.5(3) . .
O6 C41 C42 112.7(3) . .
C40 C41 C42 117.8(3) . .
F9 C42 F8 107.2(3) . .
F9 C42 F7 107.3(3) . .
F8 C42 F7 105.7(3) . .
F9 C42 C41 114.2(3) . .
F8 C42 C41 111.5(3) . .
F7 C42 C41 110.5(3) . .
N1 C43 C44 122.9(3) . .
N1 C43 H43 118.6 . .
C44 C43 H43 118.6 . .
C45 C44 C43 120.3(3) . .
C45 C44 H44 119.9 . .
C43 C44 H44 119.9 . .
C44 C45 C46 116.7(3) . .
C44 C45 C48 120.3(3) . .
C46 C45 C48 122.3(3) . .
C47 C46 C45 119.6(3) . .
C47 C46 H46 120.2 . .
C45 C46 H46 120.2 . .
N1 C47 C46 123.7(3) . .
N1 C47 H47 118.2 . .
C46 C47 H47 118.2 . .
C45 C48 C49 119.0(3) . .
C45 C48 C49 114.1(3) . 3_566
C49 C48 C49 89.6(3) . 3_566
C45 C48 H48 110.8 . .
C49 C48 H48 110.8 . .
C49 C48 H48 110.8 3_566 .
C50 C49 C48 119.9(3) . .
C50 C49 C48 112.6(3) . 3_566
C48 C49 C48 90.4(3) . 3_566
C50 C49 H49 110.8 . .
C48 C49 H49 110.8 . .
C48 C49 H49 110.8 3_566 .
C51 C50 C54 116.8(4) . .
C51 C50 C49 124.9(3) . .
C54 C50 C49 117.4(4) . .
C50 C51 C52 118.9(4) . .
C50 C51 H51 120.5 . .
C52 C51 H51 120.5 . .
N2 C52 C51 124.4(4) . .
N2 C52 H52 117.8 . .
C51 C52 H52 117.8 . .
N2 C53 C54 123.9(4) . .
N2 C53 H53 118.0 . .
C54 C53 H53 118.0 . .
C53 C54 C50 119.7(4) . .
C53 C54 H54 120.1 . .
C50 C54 H54 120.1 . .
O7 C55 H55A 109.5 . .
O7 C55 H55B 109.5 . .
H55A C55 H55B 109.5 . .
O7 C55 H55C 109.5 . .
H55A C55 H55C 109.5 . .
H55B C55 H55C 109.5 . .
O2 Eu1 O6 145.81(9) . .
O2 Eu1 O3 87.33(10) . .
O6 Eu1 O3 103.72(10) . .
O2 Eu1 O5 142.85(9) . .
O6 Eu1 O5 70.98(9) . .
O3 Eu1 O5 73.84(10) . .
O2 Eu1 O1 70.60(9) . .
O6 Eu1 O1 143.44(9) . .
O3 Eu1 O1 73.64(10) . .
O5 Eu1 O1 73.43(9) . .
O2 Eu1 O4 73.80(10) . .
O6 Eu1 O4 79.75(9) . .
O3 Eu1 O4 70.04(9) . .
O5 Eu1 O4 125.67(9) . .
O1 Eu1 O4 129.51(9) . .
O2 Eu1 O7 97.88(10) . .
O6 Eu1 O7 92.50(10) . .
O3 Eu1 O7 142.69(10) . .
O5 Eu1 O7 80.35(10) . .
O1 Eu1 O7 73.44(10) . .
O4 Eu1 O7 146.85(9) . .
O2 Eu1 N1 77.64(9) . .
O6 Eu1 N1 74.35(9) . .
O3 Eu1 N1 143.24(10) . .
O5 Eu1 N1 134.95(9) . .
O1 Eu1 N1 129.53(9) . .
O4 Eu1 N1 73.58(9) . .
O7 Eu1 N1 73.29(9) . .
C43 N1 C47 116.4(3) . .
C43 N1 Eu1 123.2(2) . .
C47 N1 Eu1 120.3(2) . .
C53 N2 C52 115.5(4) . .
C11 O1 Eu1 135.4(3) . .
C13 O2 Eu1 131.9(3) . .
C25 O3 Eu1 136.3(3) . .
C27 O4 Eu1 128.7(2) . .
C39 O5 Eu1 138.0(2) . .
C41 O6 Eu1 134.6(2) . .
C55 O7 Eu1 124.2(3) . .
C55 O7 H7A 103(3) . .
Eu1 O7 H7A 126(3) . .

loop_
_geom_bond_atom_site_label_1
_geom_bond_atom_site_label_2
_geom_bond_distance
_geom_bond_site_symmetry_2
C1 C6 1.361(7) .
C1 C2 1.425(6) .
C1 H1 0.9300 .
C2 C7 1.407(6) .
C2 C3 1.420(6) .
C3 C10 1.415(6) .
C3 C4 1.415(6) .
C4 C5 1.364(6) .
C4 H4 0.9300 .
C5 C6 1.399(7) .
C5 H5 0.9300 .
C6 H6 0.9300 .
C7 C8 1.363(6) .
C7 H7 0.9300 .
C8 C9 1.420(5) .
C8 H8 0.9300 .
C9 C10 1.371(6) .
C9 C11 1.495(5) .
C10 H10 0.9300 .
C11 O1 1.252(4) .
C11 C12 1.418(6) .
C12 C13 1.365(6) .
C12 H12 0.9300 .
C13 O2 1.274(5) .
C13 C14 1.518(6) .
C14 F3 1.308(7) .
C14 F1 1.324(5) .
C14 F2 1.325(7) .
C15 C16 1.352(8) .
C15 C20 1.395(9) .
C15 H15 0.9300 .
C16 C21 1.417(7) .
C16 C17 1.420(9) .
C17 C24 1.388(9) .
C17 C18 1.450(8) .
C18 C19 1.281(10) .
C18 H18 0.9300 .
C19 C20 1.410(10) .
C19 H19 0.9300 .
C20 H20 0.9300 .
C21 C22 1.373(7) .
C21 H21 0.9300 .
C22 C23 1.417(7) .
C22 C25 1.491(6) .
C23 C24 1.374(7) .
C23 H23 0.9300 .
C24 H24 0.9300 .
C25 O3 1.260(5) .
C25 C26 1.404(6) .
C26 C27 1.384(6) .
C26 H26 0.9300 .
C27 O4 1.256(5) .
C27 C28 1.527(6) .
C28 F4 1.336(5) .
C28 F5 1.338(5) .
C28 F6 1.339(5) .
C29 C34 1.355(6) .
C29 C30 1.425(5) .
C29 H29 0.9300 .
C30 C35 1.405(6) .
C30 C31 1.418(5) .
C31 C32 1.410(5) .
C31 C38 1.416(5) .
C32 C33 1.367(5) .
C32 H32 0.9300 .
C33 C34 1.406(6) .
C33 H33 0.9300 .
C34 H34 0.9300 .
C35 C36 1.358(6) .
C35 H35 0.9300 .
C36 C37 1.416(5) .
C36 H36 0.9300 .
C37 C38 1.377(5) .
C37 C39 1.492(5) .
C38 H38 0.9300 .
C39 O5 1.252(4) .
C39 C40 1.415(5) .
C40 C41 1.371(5) .
C40 H40 0.9300 .
C41 O6 1.269(4) .
C41 C42 1.528(5) .
C42 F9 1.320(4) .
C42 F8 1.332(5) .
C42 F7 1.344(5) .
C43 N1 1.341(5) .
C43 C44 1.390(5) .
C43 H43 0.9300 .
C44 C45 1.380(5) .
C44 H44 0.9300 .
C45 C46 1.388(5) .
C45 C48 1.511(5) .
C46 C47 1.383(5) .
C46 H46 0.9300 .
C47 N1 1.342(5) .
C47 H47 0.9300 .
C48 C49 1.551(5) .
C48 C49 1.603(5) 3_566
C48 H48 0.9800 .
C49 C50 1.509(5) .
C49 H49 0.9800 .
C50 C51 1.382(6) .
C50 C54 1.391(5) .
C51 C52 1.384(6) .
C51 H51 0.9300 .
C52 N2 1.339(5) .
C52 H52 0.9300 .
C53 N2 1.337(6) .
C53 C54 1.373(6) .
C53 H53 0.9300 .
C54 H54 0.9300 .
C55 O7 1.416(6) .
C55 H55A 0.9600 .
C55 H55B 0.9600 .
C55 H55C 0.9600 .
Eu1 O2 2.359(3) .
Eu1 O6 2.362(2) .
Eu1 O3 2.366(3) .
Eu1 O5 2.385(3) .
Eu1 O1 2.387(3) .
Eu1 O4 2.400(3) .
Eu1 O7 2.451(3) .
Eu1 N1 2.606(3) .
O7 H7A 0.86(5) .
